data_4071495
loop_
_publ_author_name
'Uhl, Werner'
'Er, Elif'
'Hepp, Alexander'
'K\"osters, Jutta'
'Grunenberg, J\"org'

_publ_section_title
;
 Reactions of Terminal Alkynes with a Bulky Dialkylaluminum Hydride:
 Hydroalumination versus Deprotonation
;
_journal_issue 14
_journal_name_full Organometallics
_journal_page_first 3346
_journal_paper_doi 10.1021/om800190f
_journal_volume 27
_journal_year 2008
_chemical_formula_sum 'C19 H49 Al Si5'
_chemical_formula_weight 445.01
_chemical_name_systematic
; 
 ? 
;
_space_group_IT_number 2
_symmetry_space_group_name_Hall '-P 1'
_symmetry_space_group_name_H-M 'P -1'
_atom_sites_solution_hydrogens geom
_atom_sites_solution_primary direct
_atom_sites_solution_secondary difmap
_audit_creation_method SHELXL-97
_cell_angle_alpha 97.449(2)
_cell_angle_beta 95.133(2)
_cell_angle_gamma 105.461(2)
_cell_formula_units_Z 2
_cell_length_a 10.5540(3)
_cell_length_b 12.1864(5)
_cell_length_c 12.5117(5)
_cell_measurement_reflns_used 'all measured'
_cell_measurement_temperature 153(2)
_cell_measurement_theta_max 71.86
_cell_measurement_theta_min 3.80
_cell_volume 1524.87(10)
_computing_cell_refinement 'Bruker SAINT'
_computing_data_collection 'Bruker SMART'
_computing_data_reduction 'Bruker SHELXTL'
_computing_molecular_graphics 'Bruker SHELXTL'
_computing_publication_material 'Bruker SHELXTL'
_computing_structure_refinement 'SHELXL-97 (Sheldrick, 1997)'
_computing_structure_solution 'SHELXS-97 (Sheldrick, 1990)'
_diffrn_ambient_temperature 153(2)
_diffrn_measured_fraction_theta_full 0.843
_diffrn_measured_fraction_theta_max 0.843
_diffrn_measurement_device_type 'CCD area detector'
_diffrn_measurement_method 'omega scans'
_diffrn_radiation_monochromator graphite
_diffrn_radiation_source 'fine-focus sealed tube'
_diffrn_radiation_type CuK\a
_diffrn_radiation_wavelength 1.54184
_diffrn_reflns_av_R_equivalents 0.0530
_diffrn_reflns_av_sigmaI/netI 0.0968
_diffrn_reflns_limit_h_max 12
_diffrn_reflns_limit_h_min -12
_diffrn_reflns_limit_k_max 13
_diffrn_reflns_limit_k_min -15
_diffrn_reflns_limit_l_max 14
_diffrn_reflns_limit_l_min -12
_diffrn_reflns_number 8315
_diffrn_reflns_theta_full 72.28
_diffrn_reflns_theta_max 72.28
_diffrn_reflns_theta_min 3.59
_exptl_absorpt_coefficient_mu 2.467
_exptl_absorpt_correction_T_max 1
_exptl_absorpt_correction_T_min 0.042
_exptl_absorpt_correction_type empirical
_exptl_absorpt_process_details SADABS
_exptl_crystal_colour colourless
_exptl_crystal_density_diffrn 0.969
_exptl_crystal_density_method 'not measured'
_exptl_crystal_description rod
_exptl_crystal_F_000 492
_exptl_crystal_size_max 0.17
_exptl_crystal_size_mid 0.05
_exptl_crystal_size_min 0.04
_refine_diff_density_max 0.929
_refine_diff_density_min -0.640
_refine_diff_density_rms 0.122
_refine_ls_extinction_method none
_refine_ls_goodness_of_fit_ref 1.075
_refine_ls_hydrogen_treatment constr
_refine_ls_matrix_type full
_refine_ls_number_parameters 241
_refine_ls_number_reflns 5070
_refine_ls_number_restraints 0
_refine_ls_restrained_S_all 1.075
_refine_ls_R_factor_all 0.1242
_refine_ls_R_factor_gt 0.0846
_refine_ls_shift/su_max 0.030
_refine_ls_shift/su_mean 0.003
_refine_ls_structure_factor_coef Fsqd
_refine_ls_weighting_details 'calc w=1/[\s^2^(Fo^2^)+(0.2000P)^2^+0.0000P] where P=(Fo^2^+2Fc^2^)/3'
_refine_ls_weighting_scheme calc
_refine_ls_wR_factor_gt 0.2520
_refine_ls_wR_factor_ref 0.2918
_reflns_number_gt 3435
_reflns_number_total 5070
_reflns_threshold_expression >2sigma(I)
_cod_data_source_file om800190f-file001.cif
_cod_data_source_block sad
_cod_depositor_comments
;
The following automatic conversions were performed:

'_refine_ls_hydrogen_treatment' value 'constr.' was replaced with the
value 'constr' as specified in the replacement file
'src/cod-tools/trunk/data/replacement-values/replacement_values.lst'.

Automatic conversion script
Id: cif_fix_values 5376 2017-05-30 11:51:03Z andrius 
;
_cod_original_sg_symbol_H-M '-P 1'
_cod_database_code 4071495

loop_
_symmetry_equiv_pos_as_xyz
'x, y, z'
'-x, -y, -z'

loop_
_atom_site_label
_atom_site_type_symbol
_atom_site_fract_x
_atom_site_fract_y
_atom_site_fract_z
_atom_site_U_iso_or_equiv
_atom_site_adp_type
_atom_site_occupancy
_atom_site_symmetry_multiplicity
_atom_site_calc_flag
_atom_site_refinement_flags
Al1 Al 0.33790(12) 0.24067(12) 0.74098(11) 0.0383(4) Uani 1 1 d .
C1 C 0.3170(4) 0.3508(4) 0.6465(4) 0.0376(11) Uani 1 1 d .
H1 H 0.3896 0.3539 0.6049 0.045 Uiso 1 1 calc R
Si11 Si 0.16984(12) 0.29207(13) 0.53943(12) 0.0456(4) Uani 1 1 d .
C111 C 0.1947(5) 0.1649(5) 0.4506(5) 0.0552(14) Uani 1 1 d .
H11A H 0.2766 0.1882 0.4207 0.066 Uiso 1 1 calc R
H11B H 0.1226 0.1364 0.3926 0.066 Uiso 1 1 calc R
H11C H 0.1976 0.1052 0.4930 0.066 Uiso 1 1 calc R
C112 C 0.1459(7) 0.3960(6) 0.4480(6) 0.0703(18) Uani 1 1 d .
H11D H 0.1275 0.4607 0.4894 0.084 Uiso 1 1 calc R
H11E H 0.0728 0.3586 0.3923 0.084 Uiso 1 1 calc R
H11F H 0.2249 0.4222 0.4150 0.084 Uiso 1 1 calc R
C113 C 0.0156(5) 0.2436(6) 0.6032(5) 0.0653(18) Uani 1 1 d .
H11G H 0.0212 0.1815 0.6418 0.078 Uiso 1 1 calc R
H11H H -0.0596 0.2175 0.5478 0.078 Uiso 1 1 calc R
H11I H 0.0056 0.3067 0.6530 0.078 Uiso 1 1 calc R
Si12 Si 0.35595(13) 0.50299(13) 0.71705(13) 0.0470(4) Uani 1 1 d .
C121 C 0.4544(7) 0.6006(6) 0.6330(6) 0.0729(19) Uani 1 1 d .
H12A H 0.5322 0.5773 0.6192 0.087 Uiso 1 1 calc R
H12B H 0.4801 0.6783 0.6711 0.087 Uiso 1 1 calc R
H12C H 0.4016 0.5965 0.5652 0.087 Uiso 1 1 calc R
C122 C 0.4621(6) 0.5251(5) 0.8493(5) 0.0599(16) Uani 1 1 d .
H12D H 0.5399 0.5009 0.8379 0.072 Uiso 1 1 calc R
H12E H 0.4134 0.4806 0.8979 0.072 Uiso 1 1 calc R
H12F H 0.4876 0.6054 0.8803 0.072 Uiso 1 1 calc R
C123 C 0.2061(7) 0.5487(6) 0.7458(7) 0.081(2) Uani 1 1 d .
H12G H 0.2325 0.6276 0.7810 0.098 Uiso 1 1 calc R
H12H H 0.1583 0.5007 0.7924 0.098 Uiso 1 1 calc R
H12I H 0.1504 0.5414 0.6788 0.098 Uiso 1 1 calc R
C2 C 0.4450(4) 0.1383(4) 0.6980(4) 0.0372(11) Uani 1 1 d .
H2 H 0.4460 0.1381 0.6214 0.045 Uiso 1 1 calc R
Si21 Si 0.62157(12) 0.20267(12) 0.75890(11) 0.0409(4) Uani 1 1 d .
C211 C 0.7245(5) 0.0991(5) 0.7386(5) 0.0539(14) Uani 1 1 d .
H21A H 0.7211 0.0735 0.6623 0.065 Uiso 1 1 calc R
H21B H 0.6902 0.0338 0.7737 0.065 Uiso 1 1 calc R
H21C H 0.8146 0.1369 0.7694 0.065 Uiso 1 1 calc R
C212 C 0.6938(5) 0.3274(5) 0.6919(5) 0.0522(14) Uani 1 1 d .
H21D H 0.6927 0.3014 0.6159 0.063 Uiso 1 1 calc R
H21E H 0.7835 0.3639 0.7246 0.063 Uiso 1 1 calc R
H21F H 0.6426 0.3816 0.7003 0.063 Uiso 1 1 calc R
C213 C 0.6344(6) 0.2555(5) 0.9080(4) 0.0548(15) Uani 1 1 d .
H21G H 0.7259 0.2897 0.9370 0.066 Uiso 1 1 calc R
H21H H 0.5974 0.1919 0.9443 0.066 Uiso 1 1 calc R
H21I H 0.5865 0.3120 0.9190 0.066 Uiso 1 1 calc R
Si22 Si 0.36243(14) -0.01508(12) 0.71045(11) 0.0444(4) Uani 1 1 d .
C221 C 0.4037(8) -0.1133(5) 0.5996(5) 0.0703(19) Uani 1 1 d .
H22A H 0.3521 -0.1912 0.5995 0.084 Uiso 1 1 calc R
H22B H 0.4963 -0.1084 0.6117 0.084 Uiso 1 1 calc R
H22C H 0.3839 -0.0908 0.5308 0.084 Uiso 1 1 calc R
C222 C 0.4089(6) -0.0536(5) 0.8451(5) 0.0597(15) Uani 1 1 d .
H22D H 0.3845 -0.0050 0.9015 0.072 Uiso 1 1 calc R
H22E H 0.5029 -0.0429 0.8565 0.072 Uiso 1 1 calc R
H22F H 0.3633 -0.1328 0.8466 0.072 Uiso 1 1 calc R
C223 C 0.1776(6) -0.0467(5) 0.6907(5) 0.0593(15) Uani 1 1 d .
H22G H 0.1510 0.0027 0.7450 0.071 Uiso 1 1 calc R
H22H H 0.1381 -0.1258 0.6972 0.071 Uiso 1 1 calc R
H22I H 0.1490 -0.0331 0.6198 0.071 Uiso 1 1 calc R
C3 C 0.2660(5) 0.2301(5) 0.8788(5) 0.0515(13) Uani 1 1 d .
H3 H 0.3111 0.1968 0.9291 0.062 Uiso 1 1 calc R
C4 C 0.1662(5) 0.2614(5) 0.9127(5) 0.0533(14) Uani 1 1 d .
H4 H 0.1194 0.2941 0.8630 0.064 Uiso 1 1 calc R
Si4 Si 0.10359(13) 0.25028(14) 1.04630(12) 0.0491(5) Uani 1 1 d .
C41 C -0.0657(6) 0.1482(7) 1.0271(7) 0.085(2) Uani 1 1 d .
H41A H -0.0621 0.0725 0.9979 0.102 Uiso 1 1 calc R
H41B H -0.1232 0.1732 0.9778 0.102 Uiso 1 1 calc R
H41C H -0.0993 0.1464 1.0959 0.102 Uiso 1 1 calc R
C42 C 0.0955(9) 0.3967(7) 1.1023(7) 0.094(3) Uani 1 1 d .
H42A H 0.0526 0.3932 1.1667 0.112 Uiso 1 1 calc R
H42B H 0.0461 0.4247 1.0492 0.112 Uiso 1 1 calc R
H42C H 0.1837 0.4479 1.1198 0.112 Uiso 1 1 calc R
C43 C 0.2158(6) 0.2031(7) 1.1396(6) 0.076(2) Uani 1 1 d .
H43A H 0.3029 0.2562 1.1488 0.091 Uiso 1 1 calc R
H43B H 0.2199 0.1276 1.1098 0.091 Uiso 1 1 calc R
H43C H 0.1833 0.2007 1.2087 0.091 Uiso 1 1 calc R

loop_
_atom_site_aniso_label
_atom_site_aniso_U_11
_atom_site_aniso_U_22
_atom_site_aniso_U_33
_atom_site_aniso_U_23
_atom_site_aniso_U_13
_atom_site_aniso_U_12
Al1 0.0313(7) 0.0421(9) 0.0386(8) -0.0065(6) 0.0050(6) 0.0114(5)
C1 0.031(2) 0.039(3) 0.043(3) 0.000(2) 0.0046(19) 0.0133(18)
Si11 0.0296(7) 0.0575(10) 0.0468(9) -0.0022(6) -0.0002(6) 0.0143(6)
C111 0.047(3) 0.059(4) 0.053(3) -0.005(3) -0.003(2) 0.013(2)
C112 0.064(4) 0.077(5) 0.074(5) 0.013(3) -0.007(3) 0.032(3)
C113 0.033(3) 0.098(5) 0.055(4) 0.006(3) 0.011(3) 0.005(3)
Si12 0.0404(7) 0.0422(9) 0.0583(10) -0.0064(6) 0.0026(6) 0.0194(6)
C121 0.082(5) 0.056(4) 0.078(5) 0.008(3) 0.008(4) 0.017(3)
C122 0.061(3) 0.049(4) 0.058(4) -0.015(3) 0.003(3) 0.008(3)
C123 0.068(4) 0.079(5) 0.103(6) -0.017(4) 0.007(4) 0.046(4)
C2 0.039(2) 0.036(3) 0.036(3) 0.0013(19) 0.0056(19) 0.0131(19)
Si21 0.0355(7) 0.0442(9) 0.0426(8) -0.0036(6) 0.0037(6) 0.0159(5)
C211 0.050(3) 0.059(4) 0.060(4) 0.004(3) 0.008(3) 0.030(3)
C212 0.046(3) 0.046(3) 0.062(4) -0.003(2) 0.008(2) 0.014(2)
C213 0.054(3) 0.064(4) 0.043(3) -0.010(2) -0.006(2) 0.024(3)
Si22 0.0496(8) 0.0390(9) 0.0407(8) -0.0032(6) -0.0003(6) 0.0123(6)
C221 0.104(5) 0.047(4) 0.060(4) -0.006(3) 0.013(4) 0.028(3)
C222 0.060(3) 0.058(4) 0.057(4) 0.013(3) -0.002(3) 0.010(3)
C223 0.054(3) 0.056(4) 0.054(4) 0.005(3) -0.005(3) -0.003(3)
C3 0.050(3) 0.057(4) 0.048(3) 0.003(2) 0.012(2) 0.015(2)
C4 0.049(3) 0.068(4) 0.042(3) 0.005(2) 0.015(2) 0.015(3)
Si4 0.0363(7) 0.0661(11) 0.0412(9) -0.0038(6) 0.0085(6) 0.0129(6)
C41 0.038(3) 0.111(7) 0.099(6) 0.019(5) -0.001(3) 0.012(3)
C42 0.094(5) 0.091(6) 0.100(6) -0.012(5) 0.024(5) 0.042(5)
C43 0.049(3) 0.108(6) 0.063(4) 0.014(4) 0.001(3) 0.009(3)

loop_
_atom_type_symbol
_atom_type_description
_atom_type_scat_dispersion_real
_atom_type_scat_dispersion_imag
_atom_type_scat_source
C C 0.0181 0.0091 'International Tables Vol C Tables 4.2.6.8 and 6.1.1.4'
H H 0.0000 0.0000 'International Tables Vol C Tables 4.2.6.8 and 6.1.1.4'
Al Al 0.2130 0.2455 'International Tables Vol C Tables 4.2.6.8 and 6.1.1.4'
Si Si 0.2541 0.3302 'International Tables Vol C Tables 4.2.6.8 and 6.1.1.4'

loop_
_geom_angle_atom_site_label_1
_geom_angle_atom_site_label_2
_geom_angle_atom_site_label_3
_geom_angle
C1 Al1 C3 124.5(2)
C1 Al1 C2 117.6(2)
C3 Al1 C2 117.8(2)
Si12 C1 Si11 119.6(3)
Si12 C1 Al1 114.6(2)
Si11 C1 Al1 112.8(2)
Si12 C1 H1 102.2
Si11 C1 H1 102.2
Al1 C1 H1 102.2
C112 Si11 C113 108.6(3)
C112 Si11 C1 114.0(3)
C113 Si11 C1 110.3(3)
C112 Si11 C111 106.5(3)
C113 Si11 C111 108.9(3)
C1 Si11 C111 108.3(2)
Si11 C111 H11A 109.5
Si11 C111 H11B 109.5
H11A C111 H11B 109.5
Si11 C111 H11C 109.5
H11A C111 H11C 109.5
H11B C111 H11C 109.5
Si11 C112 H11D 109.5
Si11 C112 H11E 109.5
H11D C112 H11E 109.5
Si11 C112 H11F 109.5
H11D C112 H11F 109.5
H11E C112 H11F 109.5
Si11 C113 H11G 109.5
Si11 C113 H11H 109.5
H11G C113 H11H 109.5
Si11 C113 H11I 109.5
H11G C113 H11I 109.5
H11H C113 H11I 109.5
C121 Si12 C122 106.0(3)
C121 Si12 C123 109.8(4)
C122 Si12 C123 107.0(3)
C121 Si12 C1 109.0(3)
C122 Si12 C1 111.3(3)
C123 Si12 C1 113.5(3)
Si12 C121 H12A 109.5
Si12 C121 H12B 109.5
H12A C121 H12B 109.5
Si12 C121 H12C 109.5
H12A C121 H12C 109.5
H12B C121 H12C 109.5
Si12 C122 H12D 109.5
Si12 C122 H12E 109.5
H12D C122 H12E 109.5
Si12 C122 H12F 109.5
H12D C122 H12F 109.5
H12E C122 H12F 109.5
Si12 C123 H12G 109.5
Si12 C123 H12H 109.5
H12G C123 H12H 109.5
Si12 C123 H12I 109.5
H12G C123 H12I 109.5
H12H C123 H12I 109.5
Si21 C2 Si22 118.3(3)
Si21 C2 Al1 110.8(2)
Si22 C2 Al1 112.1(2)
Si21 C2 H2 104.7
Si22 C2 H2 104.7
Al1 C2 H2 104.7
C212 Si21 C2 108.3(3)
C212 Si21 C213 108.2(3)
C2 Si21 C213 111.1(2)
C212 Si21 C211 107.6(3)
C2 Si21 C211 112.8(2)
C213 Si21 C211 108.8(3)
Si21 C211 H21A 109.5
Si21 C211 H21B 109.5
H21A C211 H21B 109.5
Si21 C211 H21C 109.5
H21A C211 H21C 109.5
H21B C211 H21C 109.5
Si21 C212 H21D 109.5
Si21 C212 H21E 109.5
H21D C212 H21E 109.5
Si21 C212 H21F 109.5
H21D C212 H21F 109.5
H21E C212 H21F 109.5
Si21 C213 H21G 109.5
Si21 C213 H21H 109.5
H21G C213 H21H 109.5
Si21 C213 H21I 109.5
H21G C213 H21I 109.5
H21H C213 H21I 109.5
C222 Si22 C223 106.8(3)
C222 Si22 C221 109.7(3)
C223 Si22 C221 106.0(3)
C222 Si22 C2 113.4(3)
C223 Si22 C2 111.3(3)
C221 Si22 C2 109.3(3)
Si22 C221 H22A 109.5
Si22 C221 H22B 109.5
H22A C221 H22B 109.5
Si22 C221 H22C 109.5
H22A C221 H22C 109.5
H22B C221 H22C 109.5
Si22 C222 H22D 109.5
Si22 C222 H22E 109.5
H22D C222 H22E 109.5
Si22 C222 H22F 109.5
H22D C222 H22F 109.5
H22E C222 H22F 109.5
Si22 C223 H22G 109.5
Si22 C223 H22H 109.5
H22G C223 H22H 109.5
Si22 C223 H22I 109.5
H22G C223 H22I 109.5
H22H C223 H22I 109.5
C4 C3 Al1 130.1(5)
C4 C3 H3 114.9
Al1 C3 H3 114.9
C3 C4 Si4 128.0(5)
C3 C4 H4 116.0
Si4 C4 H4 116.0
C43 Si4 C42 110.0(4)
C43 Si4 C4 111.0(3)
C42 Si4 C4 106.4(4)
C43 Si4 C41 110.2(3)
C42 Si4 C41 109.2(4)
C4 Si4 C41 110.0(3)
Si4 C41 H41A 109.5
Si4 C41 H41B 109.5
H41A C41 H41B 109.5
Si4 C41 H41C 109.5
H41A C41 H41C 109.5
H41B C41 H41C 109.5
Si4 C42 H42A 109.5
Si4 C42 H42B 109.5
H42A C42 H42B 109.5
Si4 C42 H42C 109.5
H42A C42 H42C 109.5
H42B C42 H42C 109.5
Si4 C43 H43A 109.5
Si4 C43 H43B 109.5
H43A C43 H43B 109.5
Si4 C43 H43C 109.5
H43A C43 H43C 109.5
H43B C43 H43C 109.5

loop_
_geom_bond_atom_site_label_1
_geom_bond_atom_site_label_2
_geom_bond_distance
Al1 C1 1.942(5)
Al1 C3 1.951(5)
Al1 C2 1.952(4)
C1 Si12 1.868(5)
C1 Si11 1.873(5)
C1 H1 0.9600
Si11 C112 1.863(7)
Si11 C113 1.866(5)
Si11 C111 1.878(5)
C111 H11A 0.9599
C111 H11B 0.9599
C111 H11C 0.9599
C112 H11D 0.9599
C112 H11E 0.9599
C112 H11F 0.9599
C113 H11G 0.9599
C113 H11H 0.9599
C113 H11I 0.9599
Si12 C121 1.861(7)
Si12 C122 1.859(6)
Si12 C123 1.860(6)
C121 H12A 0.9599
C121 H12B 0.9599
C121 H12C 0.9599
C122 H12D 0.9599
C122 H12E 0.9599
C122 H12F 0.9599
C123 H12G 0.9599
C123 H12H 0.9599
C123 H12I 0.9599
C2 Si21 1.866(5)
C2 Si22 1.873(5)
C2 H2 0.9600
Si21 C212 1.850(6)
Si21 C213 1.873(5)
Si21 C211 1.880(5)
C211 H21A 0.9599
C211 H21B 0.9599
C211 H21C 0.9599
C212 H21D 0.9599
C212 H21E 0.9599
C212 H21F 0.9599
C213 H21G 0.9599
C213 H21H 0.9599
C213 H21I 0.9599
Si22 C222 1.865(6)
Si22 C223 1.872(6)
Si22 C221 1.871(6)
C221 H22A 0.9599
C221 H22B 0.9599
C221 H22C 0.9599
C222 H22D 0.9599
C222 H22E 0.9599
C222 H22F 0.9599
C223 H22G 0.9599
C223 H22H 0.9599
C223 H22I 0.9599
C3 C4 1.299(7)
C3 H3 0.9500
C4 Si4 1.860(5)
C4 H4 0.9500
Si4 C43 1.840(7)
Si4 C42 1.857(7)
Si4 C41 1.860(7)
C41 H41A 0.9599
C41 H41B 0.9599
C41 H41C 0.9599
C42 H42A 0.9599
C42 H42B 0.9599
C42 H42C 0.9599
C43 H43A 0.9599
C43 H43B 0.9599
C43 H43C 0.9599

loop_
_geom_torsion_atom_site_label_1
_geom_torsion_atom_site_label_2
_geom_torsion_atom_site_label_3
_geom_torsion_atom_site_label_4
_geom_torsion
C3 Al1 C1 Si12 48.3(3)
C2 Al1 C1 Si12 -128.8(2)
C3 Al1 C1 Si11 -93.1(3)
C2 Al1 C1 Si11 89.8(3)
Si12 C1 Si11 C112 40.2(4)
Al1 C1 Si11 C112 179.5(3)
Si12 C1 Si11 C113 -82.3(4)
Al1 C1 Si11 C113 57.0(3)
Si12 C1 Si11 C111 158.6(3)
Al1 C1 Si11 C111 -62.1(3)
Si11 C1 Si12 C121 -84.3(4)
Al1 C1 Si12 C121 137.1(3)
Si11 C1 Si12 C122 159.1(3)
Al1 C1 Si12 C122 20.5(3)
Si11 C1 Si12 C123 38.4(4)
Al1 C1 Si12 C123 -100.2(4)
C1 Al1 C2 Si21 91.6(3)
C3 Al1 C2 Si21 -85.7(3)
C1 Al1 C2 Si22 -133.8(2)
C3 Al1 C2 Si22 48.9(3)
Si22 C2 Si21 C212 158.6(3)
Al1 C2 Si21 C212 -69.9(3)
Si22 C2 Si21 C213 -82.7(3)
Al1 C2 Si21 C213 48.7(4)
Si22 C2 Si21 C211 39.7(4)
Al1 C2 Si21 C211 171.1(3)
Si21 C2 Si22 C222 39.2(4)
Al1 C2 Si22 C222 -91.6(3)
Si21 C2 Si22 C223 159.8(3)
Al1 C2 Si22 C223 28.9(3)
Si21 C2 Si22 C221 -83.5(4)
Al1 C2 Si22 C221 145.6(3)
C1 Al1 C3 C4 24.3(7)
C2 Al1 C3 C4 -158.6(5)
Al1 C3 C4 Si4 -179.3(3)
C3 C4 Si4 C43 7.2(7)
C3 C4 Si4 C42 126.9(6)
C3 C4 Si4 C41 -115.0(6)
